data_2102241
loop_
_publ_author_name
'Sch\"onleber, Andreas'
'Chapuis, Gervais'

_publ_section_title
;
 Quininium (<i>R</i>)-mandelate, a structure with large <i>Z</i>'
 described as an incommensurately modulated structure in
 (3+1)-dimensional superspace
;
_journal_issue 1
_journal_name_full 'Acta Crystallographica Section B'
_journal_page_first 108
_journal_page_last 120
_journal_paper_doi 10.1107/S0108768103027605
_journal_volume 60
_journal_year 2004
_chemical_formula_moiety 'C20 H25 N2 O2+ , C8 H7 O3-'
_chemical_formula_sum 'C28 H32 N2 O5'
_chemical_formula_weight 476.57
_chemical_name_common 'quininium (R)-mandelate'
_chemical_name_systematic
;
6'-methoxy (8,9R)-cinchonan-9-ol
;
_symmetry_cell_setting monoclinic
_cell_angle_alpha 90
_cell_angle_beta 107.47(3)
_cell_angle_gamma 90
_cell_formula_units_Z 2
_cell_length_a 6.614(3)
_cell_length_b 18.552(7)
_cell_length_c 10.377(4)
_cell_measurement_reflns_used 7295
_cell_measurement_temperature 291.0(10)
_cell_measurement_theta_max 49.17
_cell_measurement_theta_min 4.04
_cell_volume 1214.6(9)
_computing_cell_refinement '(NADA; Sch\"onleber et al., 2001)'
_computing_data_collection '(X-Area, Stoe & Cie, 2002)'
_computing_data_reduction '(X-Area, Stoe & Cie, 2002)'
_computing_publication_material '(Jana2000; Petricek and Dusek, 2000)'
_computing_structure_refinement '(Jana2000; Petricek and Dusek, 2000)'
_computing_structure_solution '(DIRDIF, Beurskens et al., 1996)'
_diffrn_ambient_temperature 291.0(10)
_diffrn_detector_area_resol_mean 6.7
_diffrn_measured_fraction_theta_full 0.98
_diffrn_measurement_device_type 'STOE IPDS II'
_diffrn_measurement_method \w
_diffrn_radiation_monochromator graphite
_diffrn_radiation_source 'fine-focus sealed tube'
_diffrn_radiation_type 'Mo K\a'
_diffrn_radiation_wavelength 0.71069
_diffrn_reflns_av_R_equivalents 0.0852
_diffrn_reflns_av_sigmaI/netI 0.1094
_diffrn_reflns_limit_h_max 8
_diffrn_reflns_limit_h_min -8
_diffrn_reflns_limit_k_max 21
_diffrn_reflns_limit_k_min -21
_diffrn_reflns_limit_l_max 13
_diffrn_reflns_limit_l_min -13
_diffrn_reflns_number 204354
_diffrn_reflns_theta_full 24.59
_diffrn_reflns_theta_max 24.59
_diffrn_reflns_theta_min 1.16
_diffrn_standards_number 0
_exptl_absorpt_coefficient_mu 0.09
_exptl_absorpt_correction_type none
_exptl_crystal_colour colourless
_exptl_crystal_density_diffrn 1.3027(9)
_exptl_crystal_density_method 'not measured'
_exptl_crystal_description platelet
_exptl_crystal_F_000 508
_exptl_crystal_size_max 0.24
_exptl_crystal_size_mid 0.18
_exptl_crystal_size_min 0.08
_refine_diff_density_max 0.88
_refine_diff_density_min -0.81
_refine_ls_extinction_coef 1.22(14)
_refine_ls_extinction_method 'B-C type 1 Gaussian isotropic (Becker & Coppens, 1974)'
_refine_ls_goodness_of_fit_ref 1.25
_refine_ls_hydrogen_treatment mixed
_refine_ls_number_parameters 1636
_refine_ls_number_reflns 26261
_refine_ls_number_restraints 90
_refine_ls_R_factor_all 0.1604
_refine_ls_R_factor_gt 0.0742
_refine_ls_shift/su_max 0.0002
_refine_ls_shift/su_mean 0.0000
_refine_ls_structure_factor_coef F
_refine_ls_weighting_details w=1/(\s^2^(F)+0.0004F^2^)
_refine_ls_weighting_scheme sigma
_refine_ls_wR_factor_gt 0.0721
_refine_ls_wR_factor_ref 0.0794
_reflns_number_gt 11584
_reflns_number_total 26261
_reflns_threshold_expression I>2\s(I)
_cod_data_source_file sn5002.cif
_cod_data_source_block QuiRMa
_cod_database_code 2102241

loop_
_atom_site_label
_atom_site_fract_x
_atom_site_fract_y
_atom_site_fract_z
_atom_site_U_iso_or_equiv
_atom_site_adp_type
_atom_site_calc_flag
_atom_site_occupancy
_atom_site_type_symbol
N01 0.4126(6) -0.0320(2) 0.1798(5) 0.0493(7) Uani d 1 N
C02 0.2309(4) -0.08253(15) 0.1563(3) 0.0628(11) Uani d 1 C
C03 0.3044(4) -0.15919(15) 0.1622(3) 0.0726(12) Uani d 1 C
C04 0.5467(6) -0.1582(2) 0.1942(5) 0.0680(11) Uani d 1 C
C05 0.5999(7) -0.1181(3) 0.0809(5) 0.0833(13) Uani d 1 C
C06 0.5117(7) -0.0430(2) 0.0689(5) 0.0668(11) Uani d 1 C
C07 0.6459(6) -0.1206(2) 0.3262(5) 0.0568(10) Uani d 1 C
C08 0.5616(6) -0.0441(2) 0.3196(5) 0.0458(8) Uani d 1 C
C09 0.7301(4) 0.01459(14) 0.3590(3) 0.0500(10) Uani d 1 C
C10 0.2435(7) -0.2059(3) 0.2576(6) 0.139(3) Uani d 1 C
C11 0.1255(8) -0.2342(3) 0.2830(6) 0.156(3) Uani d 1 C
O12 0.8856(2) 0 0.29369(17) 0.0618(7) Uani d 1 O
N13 1.0236(6) 0.0067(3) 0.7947(5) 0.0705(10) Uani d 1 N
C14 1.1108(4) -0.01893(18) 0.7074(3) 0.0769(14) Uani d 1 C
C15 1.0202(6) -0.0165(3) 0.5680(5) 0.0597(12) Uani d 1 C
C16 0.8281(4) 0.01473(14) 0.5110(3) 0.0481(9) Uani d 1 C
C17 0.7290(6) 0.0455(3) 0.6014(5) 0.0488(9) Uani d 1 C
C18 0.5379(7) 0.0835(3) 0.5587(5) 0.0516(10) Uani d 1 C
C19 0.4551(4) 0.11277(15) 0.6540(3) 0.0565(11) Uani d 1 C
C20 0.5536(7) 0.1009(3) 0.7921(5) 0.0687(13) Uani d 1 C
C21 0.7351(7) 0.0656(3) 0.8351(5) 0.0639(11) Uani d 1 C
C22 0.8308(7) 0.0383(3) 0.7412(5) 0.0567(11) Uani d 1 C
O23 0.2768(6) 0.1533(2) 0.6244(4) 0.0772(9) Uani d 1 O
C24 0.1831(7) 0.1752(3) 0.4887(5) 0.0904(17) Uani d 1 C
C25 0.0949(4) 0.12926(16) 0.1550(3) 0.0680(13) Uani d 1 C
O26 0.1965(7) 0.0773(2) 0.2193(5) 0.0719(10) Uani d 1 O
O27 -0.0801(6) 0.1467(2) 0.1565(5) 0.0943(11) Uani d 1 O
C28 0.2029(4) 0.17360(16) 0.0763(3) 0.0604(13) Uani d 1 C
O29 0.3475(6) 0.1280(2) 0.0417(5) 0.0681(11) Uani d 1 O
C30 0.3160(7) 0.2344(2) 0.1608(5) 0.0573(12) Uani d 1 C
C31 0.2051(5) 0.29090(17) 0.1873(3) 0.0766(14) Uani d 1 C
C32 0.3056(8) 0.3450(3) 0.2691(5) 0.0912(17) Uani d 1 C
C33 0.5170(9) 0.3460(3) 0.3240(6) 0.0976(19) Uani d 1 C
C34 0.6244(8) 0.2900(3) 0.2944(6) 0.0840(17) Uani d 1 C
C35 0.5274(8) 0.2354(3) 0.2130(5) 0.0596(13) Uani d 1 C
H01 0.359(3) 0.0124(8) 0.1780(18) 0.057959(3) Uiso d 1 H
H02a 0.128(3) -0.0700(10) 0.0622(17) 0.072158(4) Uiso d 1 H
H02b 0.167(3) -0.0712(11) 0.2303(19) 0.072158(4) Uiso d 1 H
H03 0.204(3) -0.1467(10) 0.1032(18) 0.080441(5) Uiso d 1 H
H04 0.600(3) -0.2093(9) 0.197(2) 0.077412(5) Uiso d 1 H
H05a 0.749(3) -0.1173(11) 0.093(2) 0.099116(5) Uiso d 1 H
H05b 0.530(3) -0.1423(11) -0.008(2) 0.099116(5) Uiso d 1 H
H06a 0.397(3) -0.0320(10) -0.0141(19) 0.080392(4) Uiso d 1 H
H06b 0.612(3) -0.0041(9) 0.079(2) 0.080392(4) Uiso d 1 H
H07a 0.803(2) -0.1199(9) 0.3480(19) 0.066256(4) Uiso d 1 H
H07b 0.608(3) -0.1468(9) 0.3968(18) 0.066256(4) Uiso d 1 H
H08 0.476(3) -0.0412(9) 0.3811(18) 0.054495(3) Uiso d 1 H
H09 0.660(3) 0.0626(9) 0.3255(19) 0.062600(4) Uiso d 1 H
H10 0.345(3) -0.1956(14) 0.3375(19) 0.159216(8) Uiso d 1 H
H11a 0.017(3) -0.2384(15) 0.212(2) 0.191557(11) Uiso d 1 H
H11b 0.121(3) -0.2617(14) 0.358(2) 0.191557(11) Uiso d 1 H
H12 0.899(4) 0.0405(10) 0.256(3) 0.097256(3) Uiso d 1 H
H14 1.244(3) -0.0436(12) 0.739(2) 0.087939(5) Uiso d 1 H
H15 1.084(3) -0.0399(11) 0.5055(19) 0.071412(4) Uiso d 1 H
H18 0.475(3) 0.0884(11) 0.4688(17) 0.062407(4) Uiso d 1 H
H20 0.485(3) 0.1186(12) 0.855(2) 0.084441(6) Uiso d 1 H
H21 0.808(3) 0.0628(11) 0.9269(18) 0.076355(5) Uiso d 1 H
H24a 0.069(3) 0.2085(12) 0.489(3) 0.133279(9) Uiso d 1 H
H24b 0.289(4) 0.2010(13) 0.457(3) 0.133279(9) Uiso d 1 H
H24c 0.136(4) 0.1327(11) 0.431(2) 0.133279(9) Uiso d 1 H
H28 0.131(4) 0.1942(11) -0.0198(18) 0.074727(6) Uiso d 1 H
H29 0.345(5) 0.1574(13) -0.027(3) 0.105174(6) Uiso d 1 H
H31 0.052(2) 0.2883(13) 0.153(3) 0.094367(6) Uiso d 1 H
H32 0.224(3) 0.3778(12) 0.301(3) 0.114915(8) Uiso d 1 H
H33 0.586(3) 0.3836(12) 0.381(3) 0.120118(9) Uiso d 1 H
H34 0.776(3) 0.2864(12) 0.327(3) 0.097252(6) Uiso d 1 H
H35 0.608(3) 0.1908(10) 0.198(2) 0.068678(5) Uiso d 1 H

loop_
_atom_site_aniso_label
_atom_site_aniso_U_11
_atom_site_aniso_U_22
_atom_site_aniso_U_33
_atom_site_aniso_U_12
_atom_site_aniso_U_13
_atom_site_aniso_U_23
_atom_site_aniso_type_symbol
N01 0.0512(10) 0.0507(10) 0.0444(13) 0.0058(9) 0.0122(9) -0.0014(8) N
C02 0.0503(13) 0.0688(16) 0.063(2) -0.0064(12) 0.0074(13) -0.0062(13) C
C03 0.0644(16) 0.0527(14) 0.086(2) 0.0030(13) 0.0002(15) -0.0064(14) C
C04 0.0673(16) 0.0551(13) 0.073(2) 0.0103(12) 0.0083(15) -0.0209(14) C
C05 0.0823(18) 0.108(2) 0.060(2) 0.0193(17) 0.0219(16) -0.0193(17) C
C06 0.0742(15) 0.0836(17) 0.0452(17) 0.0009(14) 0.0218(13) -0.0026(13) C
C07 0.0556(13) 0.0481(13) 0.0636(19) 0.0017(11) 0.0131(12) 0.0011(12) C
C08 0.0455(11) 0.0511(12) 0.0410(15) 0.0001(10) 0.0133(11) -0.0046(10) C
C09 0.0517(13) 0.0541(14) 0.0523(18) -0.0074(11) 0.0280(13) -0.0098(12) C
C10 0.078(2) 0.107(3) 0.217(6) -0.016(2) 0.022(3) 0.032(3) C
C11 0.120(4) 0.185(5) 0.179(6) 0.047(3) 0.067(4) 0.053(4) C
O12 0.0627(9) 0.0753(12) 0.0584(13) -0.0095(9) 0.0348(9) -0.0080(10) O
N13 0.0645(13) 0.0874(16) 0.0533(16) -0.0062(12) 0.0081(12) -0.0077(13) N
C14 0.0607(15) 0.102(3) 0.060(2) 0.0009(16) 0.0051(16) -0.0117(19) C
C15 0.0570(14) 0.069(2) 0.054(2) -0.0042(14) 0.0187(14) -0.0107(15) C
C16 0.0426(12) 0.0545(14) 0.0480(17) -0.0142(11) 0.0150(12) -0.0103(12) C
C17 0.0528(13) 0.0523(13) 0.0432(17) -0.0144(11) 0.0175(12) -0.0085(11) C
C18 0.0560(15) 0.0583(12) 0.0433(16) -0.0070(11) 0.0191(13) -0.0060(12) C
C19 0.0600(16) 0.0595(14) 0.054(2) -0.0029(13) 0.0238(15) -0.0091(12) C
C20 0.088(2) 0.0763(18) 0.049(2) -0.0124(16) 0.0316(18) -0.0120(14) C
C21 0.0788(18) 0.0721(16) 0.0419(18) -0.0159(15) 0.0197(15) -0.0057(14) C
C22 0.0603(15) 0.0598(14) 0.0510(19) -0.0119(12) 0.0182(14) -0.0077(12) C
O23 0.0872(14) 0.0835(12) 0.0694(16) 0.0174(11) 0.0361(12) -0.0111(11) O
C24 0.100(3) 0.099(2) 0.070(3) 0.034(2) 0.023(2) -0.0018(19) C
C25 0.074(2) 0.0651(17) 0.067(2) 0.0057(16) 0.0231(17) -0.0227(15) C
O26 0.0836(15) 0.0530(10) 0.0924(18) 0.0016(10) 0.0463(14) 0.0027(10) O
O27 0.0641(13) 0.1154(16) 0.104(2) 0.0055(12) 0.0265(13) -0.0199(14) O
C28 0.062(2) 0.0663(18) 0.060(2) 0.0125(16) 0.030(2) -0.0001(16) C
O29 0.0774(17) 0.0705(14) 0.065(2) 0.0175(13) 0.0335(16) 0.0140(13) O
C30 0.0656(18) 0.0558(15) 0.056(2) 0.0011(14) 0.0274(16) 0.0109(14) C
C31 0.088(2) 0.0693(18) 0.081(2) 0.0161(17) 0.0381(19) 0.0096(16) C
C32 0.121(3) 0.0664(19) 0.103(3) -0.003(2) 0.059(3) -0.0052(19) C
C33 0.128(3) 0.080(3) 0.096(3) -0.038(2) 0.049(3) -0.016(2) C
C34 0.081(2) 0.078(2) 0.087(3) -0.0054(19) 0.015(2) -0.021(2) C
C35 0.0666(19) 0.0554(17) 0.051(2) -0.0083(15) 0.0095(17) -0.0057(16) C

loop_
_atom_type_symbol
_atom_type_scat_dispersion_real
_atom_type_scat_dispersion_imag
_atom_type_scat_source
C 0.003 0.002 'International Tables Vol C Tables  4.2.6.8 and 6.1.1.1'
H 0.000 0.000 'International Tables Vol C Tables  4.2.6.8 and 6.1.1.1'
N 0.006 0.003 'International Tables Vol C Tables  4.2.6.8 and 6.1.1.1'
O 0.011 0.006 'International Tables Vol C Tables  4.2.6.8 and 6.1.1.1'

loop_
_geom_angle_atom_site_label_1
_geom_angle_atom_site_label_2
_geom_angle_atom_site_label_3
_geom_angle_publ_flag
C02 N01 C06 yes
C02 N01 C08 yes
C02 N01 H01 yes
C06 N01 C08 yes
C06 N01 H01 yes
C08 N01 H01 yes
C03 C02 N01 yes
C03 C02 H02a yes
C03 C02 H02b yes
N01 C02 H02a yes
N01 C02 H02b yes
H02a C02 H02b yes
C02 C03 C04 yes
C10 C03 C02 yes
C10 C03 C04 yes
C02 C03 H03 yes
C04 C03 H03 yes
C10 C03 H03 yes
C03 C04 C05 yes
C03 C04 C07 yes
C03 C04 H04 yes
C05 C04 H04 yes
C05 C04 C07 yes
C07 C04 H04 yes
C04 C05 C06 yes
C04 C05 H05a yes
C04 C05 H05b yes
C06 C05 H05a yes
C06 C05 H05b yes
H05a C05 H05b yes
C05 C06 N01 yes
C05 C06 H06a yes
C05 C06 H06b yes
N01 C06 H06a yes
N01 C06 H06b yes
H06a C06 H06b yes
C04 C07 C08 yes
C04 C07 H07a yes
C04 C07 H07b yes
H07a C07 H07b yes
C08 C07 H07a yes
C08 C07 H07b yes
C09 C08 C07 yes
C07 C08 H08 yes
C09 C08 H08 yes
N01 C08 H08 yes
C07 C08 N01 yes
C09 C08 N01 yes
H09 C09 C08 yes
O12 C09 C08 yes
O12 C09 C16 yes
C16 C09 C08 yes
C16 C09 H09 yes
O12 C09 H09 yes
C03 C10 H10 yes
C03 C10 C11 yes
C11 C10 H10 yes
C10 C11 H11a yes
C10 C11 H11b yes
H11a C11 H11b yes
C09 O12 H12 yes
C14 N13 C22 yes
C15 C14 N13 yes
C15 C14 H14 yes
N13 C14 H14 yes
C16 C15 C14 yes
C16 C15 H15 yes
C14 C15 H15 yes
C09 C16 C15 yes
C09 C16 C17 yes
C15 C16 C17 yes
C16 C17 C18 yes
C16 C17 C22 yes
C18 C17 C22 yes
C17 C18 H18 yes
C17 C18 C19 yes
H18 C18 C19 yes
C18 C19 C20 yes
C18 C19 O23 yes
C20 C19 O23 yes
C21 C20 C19 yes
H20 C20 C19 yes
C21 C20 H20 yes
C20 C21 C22 yes
C20 C21 H21 yes
C22 C21 H21 yes
C17 C22 C21 yes
C17 C22 N13 yes
C21 C22 N13 yes
C19 O23 C24 yes
O23 C24 H24a yes
O23 C24 H24b yes
O23 C24 H24c yes
H24a C24 H24b yes
H24a C24 H24c yes
H24b C24 H24c yes
O26 C25 O27 yes
O26 C25 C28 yes
O27 C25 C28 yes
C25 C28 C30 yes
C25 C28 O29 yes
C25 C28 H28 yes
C30 C28 O29 yes
C30 C28 H28 yes
O29 C28 H28 yes
C28 O29 H29 yes
C28 C30 C31 yes
C28 C30 C35 yes
C31 C30 C35 yes
C30 C31 C32 yes
C30 C31 H31 yes
C32 C31 H31 yes
C31 C32 C33 yes
C31 C32 H32 yes
C33 C32 H32 yes
C32 C33 C34 yes
C32 C33 H33 yes
C34 C33 H33 yes
C33 C34 C35 yes
C33 C34 H34 yes
C35 C34 H34 yes
C30 C35 C34 yes
C30 C35 H35 yes
C34 C35 H35 yes

loop_
_geom_bond_atom_site_label_1
_geom_bond_atom_site_label_2
_geom_bond_publ_flag
C02 N01 yes
C03 C02 yes
C03 C04 yes
C03 C10 yes
C04 C05 yes
C04 C07 yes
C05 C06 yes
C06 N01 yes
C07 C08 yes
C08 N01 yes
C09 C08 yes
C09 C16 yes
C10 C11 yes
O12 C09 yes
C14 N13 yes
C14 C15 yes
C16 C15 yes
C16 C17 yes
C17 C18 yes
C17 C22 yes
C18 C19 yes
C19 O23 yes
C20 C19 yes
C20 C21 yes
C21 C22 yes
C22 N13 yes
C24 O23 yes
C25 O26 yes
C25 O27 yes
C25 C28 yes
C28 O29 yes
C28 C30 yes
C30 C31 yes
C30 C35 yes
C31 C32 yes
C32 C33 yes
C33 C34 yes
C34 C35 yes
N01 H01 yes
C02 H02a yes
C02 H02b yes
C03 H03 yes
C04 H04 yes
C05 H05a yes
C05 H05b yes
C06 H06a yes
C06 H06b yes
C07 H07a yes
C07 H07b yes
C08 H08 yes
C09 H09 yes
C10 H10 yes
C11 H11a yes
C11 H11b yes
O12 H12 yes
C14 H14 yes
C15 H15 yes
C18 H18 yes
C20 H20 yes
C21 H21 yes
C24 H24a yes
C24 H24b yes
C24 H24c yes
C28 H28 yes
O29 H29 yes
C31 H31 yes
C32 H32 yes
C33 H33 yes
C34 H34 yes
C35 H35 yes
